data_7216852
loop_
_publ_author_name
'Hu, Ting'
'Yang, Jin'
'Mak, Thomas C. W.'

_publ_section_title
;
 Assembly of organometallic networks with multinuclear
 silver(i)--ethynediide supramolecular synthon, trifluoroacetate and
 ligands derived from isomeric dicyanobenzenes
;
_journal_issue 28
_journal_name_full CrystEngComm
_journal_page_first 6316
_journal_paper_doi 10.1039/c3ce41671b
_journal_volume 16
_journal_year 2014
_chemical_formula_sum 'C56 H16 Ag15 F30 N9 O23'
_chemical_formula_weight 3370.83
_chemical_name_systematic
; 
 ? 
;
_space_group_IT_number 15
_symmetry_cell_setting monoclinic
_symmetry_space_group_name_Hall '-C 2yc'
_symmetry_space_group_name_H-M 'C 1 2/c 1'
_atom_sites_solution_hydrogens geom
_atom_sites_solution_primary direct
_atom_sites_solution_secondary difmap
_audit_creation_method SHELXL-97
_cell_angle_alpha 90.00
_cell_angle_beta 119.6360(10)
_cell_angle_gamma 90.00
_cell_formula_units_Z 4
_cell_length_a 19.8943(9)
_cell_length_b 26.2204(12)
_cell_length_c 17.9454(13)
_cell_measurement_reflns_used 63659
_cell_measurement_temperature 296(2)
_cell_measurement_theta_max 27.94
_cell_measurement_theta_min 2.28
_cell_volume 8136.4(8)
_computing_cell_refinement SAINT(Bruker,2001)
_computing_data_collection APEX2(Bruker,2003)
_computing_data_reduction APEX2(Bruker,2003)
_computing_structure_refinement 'SHELXL-97 (Sheldrick, 2008)'
_computing_structure_solution 'SHELXS-97 (Sheldrick, 2008)'
_diffrn_ambient_temperature 296(2)
_diffrn_measured_fraction_theta_full 0.997
_diffrn_measured_fraction_theta_max 0.997
_diffrn_radiation_monochromator graphite
_diffrn_radiation_source 'fine-focus sealed tube'
_diffrn_radiation_type MoK\a
_diffrn_radiation_wavelength 0.71073
_diffrn_reflns_av_R_equivalents 0.0747
_diffrn_reflns_av_sigmaI/netI 0.0492
_diffrn_reflns_limit_h_max 26
_diffrn_reflns_limit_h_min -26
_diffrn_reflns_limit_k_max 34
_diffrn_reflns_limit_k_min -32
_diffrn_reflns_limit_l_max 23
_diffrn_reflns_limit_l_min -23
_diffrn_reflns_number 56209
_diffrn_reflns_theta_full 27.98
_diffrn_reflns_theta_max 27.98
_diffrn_reflns_theta_min 1.41
_exptl_absorpt_coefficient_mu 3.664
_exptl_absorpt_correction_T_max 0.7108
_exptl_absorpt_correction_T_min 0.5584
_exptl_absorpt_correction_type multi-scan
_exptl_absorpt_process_details SADABS
_exptl_crystal_colour colorless
_exptl_crystal_density_diffrn 2.752
_exptl_crystal_density_method 'not measured'
_exptl_crystal_description prism
_exptl_crystal_F_000 6296
_exptl_crystal_size_max 0.18
_exptl_crystal_size_mid 0.16
_exptl_crystal_size_min 0.10
_refine_diff_density_max 2.459
_refine_diff_density_min -2.238
_refine_diff_density_rms 0.491
_refine_ls_extinction_coef 0.00045(4)
_refine_ls_extinction_expression Fc^*^=kFc[1+0.001xFc^2^\l^3^/sin(2\q)]^-1/4^
_refine_ls_extinction_method SHELXL
_refine_ls_goodness_of_fit_ref 1.070
_refine_ls_hydrogen_treatment constr
_refine_ls_matrix_type full
_refine_ls_number_parameters 630
_refine_ls_number_reflns 9793
_refine_ls_number_restraints 6
_refine_ls_restrained_S_all 1.073
_refine_ls_R_factor_all 0.0623
_refine_ls_R_factor_gt 0.0540
_refine_ls_shift/su_max 0.003
_refine_ls_shift/su_mean 0.000
_refine_ls_structure_factor_coef Fsqd
_refine_ls_weighting_details 'calc w=1/[\s^2^(Fo^2^)+(0.1057P)^2^+25.0297P] where P=(Fo^2^+2Fc^2^)/3'
_refine_ls_weighting_scheme calc
_refine_ls_wR_factor_gt 0.1477
_refine_ls_wR_factor_ref 0.1573
_reflns_number_gt 8515
_reflns_number_total 9793
_reflns_threshold_expression >2sigma(I)
_cod_data_source_file c3ce41671b.txt
_cod_data_source_block 2
_cod_depositor_comments
;
The following automatic conversions were performed:

'_symmetry_cell_setting' value 'Monoclinic' changed to 'monoclinic'
according to
/usr/data/users/saulius/crontab/automatic-downloads/rss-feeds/RSC/lib/dictionaries/cif_core.dic
dictionary named 'cif_core.dic' version 2.4.2 from 2011-04-26.

Automatic conversion script
Id: cif_fix_values 2281 2013-09-26 08:29:07Z andrius 
;
_cod_original_sg_symbol_H-M C2/c
_cod_database_code 7216852

loop_
_symmetry_equiv_pos_as_xyz
'x, y, z'
'-x, y, -z+1/2'
'x+1/2, y+1/2, z'
'-x+1/2, y+1/2, -z+1/2'
'-x, -y, -z'
'x, -y, z-1/2'
'-x+1/2, -y+1/2, -z'
'x+1/2, -y+1/2, z-1/2'

loop_
_atom_site_label
_atom_site_type_symbol
_atom_site_fract_x
_atom_site_fract_y
_atom_site_fract_z
_atom_site_U_iso_or_equiv
_atom_site_adp_type
_atom_site_occupancy
_atom_site_symmetry_multiplicity
_atom_site_calc_flag
_atom_site_refinement_flags
Ag1 Ag 1.13908(2) 1.054775(18) 0.20142(3) 0.03699(13) Uani 1 1 d .
Ag2 Ag 1.0000 1.06328(3) 0.2500 0.04428(18) Uani 1 2 d S
Ag3 Ag 0.85293(3) 1.062475(17) 0.06745(3) 0.04096(14) Uani 1 1 d .
Ag4 Ag 0.88510(2) 0.964186(17) 0.13011(3) 0.03828(14) Uani 1 1 d .
Ag5 Ag 1.04091(3) 0.935986(17) 0.15269(3) 0.04115(14) Uani 1 1 d .
Ag6 Ag 1.08234(2) 1.004428(18) 0.04173(3) 0.03632(13) Uani 1 1 d .
Ag7 Ag 1.00439(3) 1.109960(16) 0.07575(3) 0.03634(13) Uani 1 1 d .
Ag8 Ag 0.76198(3) 0.851246(19) 0.10425(4) 0.04542(15) Uani 1 1 d .
C1 C 0.9614(3) 1.0174(2) 0.1181(3) 0.0276(10) Uani 1 1 d .
C2 C 1.0224(3) 1.0256(2) 0.1170(4) 0.0295(10) Uani 1 1 d .
C3 C 1.1347(3) 1.1525(2) 0.2983(4) 0.0318(11) Uani 1 1 d .
C4 C 1.1596(5) 1.2076(3) 0.3323(6) 0.0587(19) Uani 1 1 d .
C5 C 0.7427(4) 0.9794(3) 0.1434(4) 0.0432(14) Uani 1 1 d .
C6 C 0.6561(6) 0.9709(4) 0.1174(8) 0.080(3) Uani 1 1 d .
C7 C 0.8845(3) 0.8688(2) 0.0223(4) 0.0337(11) Uani 1 1 d .
C8 C 0.8565(5) 0.8171(3) -0.0242(5) 0.0523(17) Uani 1 1 d .
C9 C 1.1652(4) 0.8887(3) 0.1318(5) 0.0470(15) Uani 1 1 d .
C10 C 1.2366(8) 0.8561(5) 0.1549(8) 0.097(3) Uani 1 1 d U
C11 C 1.2503(3) 1.0379(2) 0.1199(3) 0.0301(10) Uani 1 1 d .
C12 C 1.3320(4) 1.0397(3) 0.1284(4) 0.0473(15) Uani 1 1 d .
C13 C 0.6794(4) 1.1130(2) -0.0098(4) 0.0378(12) Uani 1 1 d .
C14 C 0.6045(3) 1.1366(2) -0.0554(4) 0.0370(12) Uani 1 1 d .
C15 C 0.5417(4) 1.1077(3) -0.1091(5) 0.0505(16) Uani 1 1 d .
H15 H 0.5471 1.0730 -0.1156 0.061 Uiso 1 1 calc R
C16 C 0.4699(4) 1.1311(3) -0.1539(6) 0.063(2) Uani 1 1 d .
H16 H 0.4269 1.1117 -0.1903 0.075 Uiso 1 1 calc R
C17 C 0.4613(4) 1.1812(3) -0.1454(5) 0.0568(19) Uani 1 1 d .
H17 H 0.4127 1.1961 -0.1757 0.068 Uiso 1 1 calc R
C18 C 0.5259(3) 1.2114(2) -0.0907(4) 0.0399(13) Uani 1 1 d .
C19 C 0.5981(3) 1.1884(2) -0.0455(4) 0.0351(11) Uani 1 1 d .
H19 H 0.6415 1.2076 -0.0093 0.042 Uiso 1 1 calc R
C20 C 0.5175(4) 1.2647(2) -0.0848(5) 0.0475(15) Uani 1 1 d .
C21 C 0.5760(4) 0.8349(2) -0.0488(5) 0.0473(15) Uani 1 1 d .
C22 C 0.4946(3) 0.8341(2) -0.1072(4) 0.0386(12) Uani 1 1 d .
C23 C 0.4499(4) 0.8758(2) -0.1100(4) 0.0417(13) Uani 1 1 d .
H23 H 0.4733 0.9037 -0.0744 0.050 Uiso 1 1 calc R
C24 C 0.3707(4) 0.8757(3) -0.1658(4) 0.0456(14) Uani 1 1 d .
H24 H 0.3411 0.9037 -0.1679 0.055 Uiso 1 1 calc R
C25 C 0.3356(4) 0.8339(3) -0.2186(4) 0.0421(13) Uani 1 1 d .
H25 H 0.2824 0.8332 -0.2549 0.051 Uiso 1 1 calc R
C26 C 0.3812(4) 0.7933(2) -0.2162(4) 0.0409(13) Uani 1 1 d .
C27 C 0.4610(4) 0.7922(2) -0.1597(4) 0.0407(13) Uani 1 1 d .
H27 H 0.4906 0.7642 -0.1575 0.049 Uiso 1 1 calc R
C28 C 0.3456(4) 0.7500(3) -0.2720(5) 0.0515(16) Uani 1 1 d .
F1 F 1.2078(7) 1.2261(3) 0.3137(9) 0.201(7) Uani 1 1 d .
F2 F 1.1001(4) 1.23923(18) 0.3014(4) 0.0816(17) Uani 1 1 d .
F3 F 1.1869(4) 1.2097(2) 0.4158(4) 0.108(3) Uani 1 1 d .
F4 F 0.6267(4) 0.9286(3) 0.0777(6) 0.123(3) Uani 1 1 d .
F5 F 0.6458(6) 0.9742(3) 0.1828(7) 0.154(5) Uani 1 1 d .
F6 F 0.6113(4) 1.0098(3) 0.0627(8) 0.137(4) Uani 1 1 d .
F7 F 0.7939(6) 0.8022(4) -0.0298(7) 0.168(5) Uani 1 1 d .
F8 F 0.9119(6) 0.78230(19) 0.0170(4) 0.136(4) Uani 1 1 d .
F9 F 0.8468(3) 0.81795(19) -0.1020(3) 0.0640(12) Uani 1 1 d .
F10 F 1.2713(4) 0.8375(3) 0.2301(4) 0.115(3) Uani 1 1 d .
F11 F 1.2347(6) 0.8293(3) 0.0966(6) 0.119(3) Uani 1 1 d .
F12 F 1.2977(4) 0.8933(5) 0.1631(5) 0.141(4) Uani 1 1 d .
F13 F 1.3386(8) 1.0116(7) 0.0718(11) 0.081(5) Uani 0.50 1 d P
F14 F 1.3845(6) 1.0267(9) 0.2028(9) 0.086(5) Uani 0.50 1 d P
F15 F 1.3467(9) 1.0847(6) 0.1124(16) 0.102(6) Uani 0.50 1 d P
F13' F 1.3689(8) 0.9936(6) 0.1618(12) 0.086(4) Uani 0.50 1 d P
F14' F 1.3774(8) 1.0718(9) 0.1783(14) 0.100(6) Uani 0.50 1 d P
F15' F 1.3305(9) 1.0433(8) 0.0571(10) 0.082(5) Uani 0.50 1 d P
N1 N 0.7388(3) 1.0949(2) 0.0246(4) 0.0459(12) Uani 1 1 d .
N2 N 0.5100(3) 1.3079(2) -0.0826(4) 0.0475(13) Uani 1 1 d .
N3 N 0.6403(4) 0.8362(2) -0.0006(5) 0.0642(19) Uani 1 1 d .
N4 N 0.3173(4) 0.7162(2) -0.3143(5) 0.0646(19) Uani 1 1 d .
N5 N 1.0000 0.8553(3) 0.2500 0.0453(18) Uani 1 2 d S
O1 O 1.1644(3) 1.13583(16) 0.2580(3) 0.0434(10) Uani 1 1 d .
O2 O 1.0880(3) 1.13267(18) 0.3170(3) 0.0425(9) Uani 1 1 d .
O3 O 0.7650(3) 1.02228(19) 0.1687(3) 0.0553(13) Uani 1 1 d .
O4 O 0.7757(3) 0.94282(18) 0.1308(3) 0.0480(11) Uani 1 1 d .
O5 O 0.8532(3) 0.88369(17) 0.0630(3) 0.0418(10) Uani 1 1 d .
O6 O 0.9382(3) 0.88984(16) 0.0165(3) 0.0398(9) Uani 1 1 d .
O7 O 1.1536(4) 0.8962(3) 0.1920(4) 0.0709(18) Uani 1 1 d .
O8 O 1.1279(3) 0.9033(2) 0.0564(3) 0.0486(11) Uani 1 1 d .
O9 O 1.2041(2) 1.00790(17) 0.0637(3) 0.0424(10) Uani 1 1 d .
O10 O 1.2408(3) 1.0658(2) 0.1685(3) 0.0514(12) Uani 1 1 d .
O11 O 1.0000 0.9042(2) 0.2500 0.0383(12) Uani 1 2 d S
O12 O 0.9882(4) 0.8327(2) 0.3031(4) 0.0734(18) Uani 1 1 d .

loop_
_atom_site_aniso_label
_atom_site_aniso_U_11
_atom_site_aniso_U_22
_atom_site_aniso_U_33
_atom_site_aniso_U_23
_atom_site_aniso_U_13
_atom_site_aniso_U_12
Ag1 0.0205(2) 0.0408(3) 0.0375(2) -0.01123(17) 0.00515(17) -0.00230(15)
Ag2 0.0574(4) 0.0433(4) 0.0280(3) 0.000 0.0179(3) 0.000
Ag3 0.0276(2) 0.0350(3) 0.0558(3) -0.00338(18) 0.0172(2) 0.00878(16)
Ag4 0.0272(2) 0.0352(2) 0.0500(3) 0.00432(18) 0.01720(19) -0.00314(16)
Ag5 0.0382(3) 0.0314(2) 0.0565(3) 0.00825(18) 0.0255(2) 0.01100(17)
Ag6 0.0253(2) 0.0452(3) 0.0368(2) -0.01353(17) 0.01410(18) -0.00757(16)
Ag7 0.0367(2) 0.0260(2) 0.0441(3) 0.00751(16) 0.0184(2) 0.00612(15)
Ag8 0.0315(2) 0.0379(3) 0.0613(3) 0.0126(2) 0.0187(2) -0.00093(17)
C1 0.020(2) 0.026(2) 0.030(2) -0.0023(18) 0.0080(19) 0.0033(18)
C2 0.023(2) 0.025(2) 0.038(3) -0.0025(19) 0.013(2) -0.0011(18)
C3 0.032(3) 0.025(2) 0.036(3) 0.002(2) 0.015(2) 0.002(2)
C4 0.074(5) 0.030(3) 0.089(6) -0.014(3) 0.052(5) -0.009(3)
C5 0.044(3) 0.050(4) 0.043(3) -0.015(3) 0.027(3) -0.017(3)
C6 0.094(7) 0.059(5) 0.137(9) -0.052(6) 0.096(8) -0.035(5)
C7 0.025(2) 0.032(3) 0.038(3) -0.003(2) 0.011(2) -0.004(2)
C8 0.061(4) 0.044(4) 0.054(4) -0.013(3) 0.030(3) -0.021(3)
C9 0.041(3) 0.049(4) 0.048(3) 0.012(3) 0.020(3) 0.019(3)
C10 0.104(7) 0.125(7) 0.082(6) 0.034(5) 0.061(5) 0.062(6)
C11 0.024(2) 0.036(3) 0.031(2) 0.000(2) 0.013(2) -0.002(2)
C12 0.031(3) 0.067(5) 0.046(3) -0.006(3) 0.020(3) -0.002(3)
C13 0.037(3) 0.032(3) 0.046(3) 0.005(2) 0.022(3) 0.008(2)
C14 0.034(3) 0.033(3) 0.049(3) 0.012(2) 0.024(3) 0.008(2)
C15 0.043(4) 0.031(3) 0.070(5) 0.005(3) 0.023(3) 0.001(3)
C16 0.035(3) 0.051(4) 0.083(6) 0.009(4) 0.015(4) -0.009(3)
C17 0.026(3) 0.054(4) 0.076(5) 0.025(4) 0.015(3) 0.005(3)
C18 0.034(3) 0.030(3) 0.062(4) 0.015(3) 0.027(3) 0.011(2)
C19 0.031(3) 0.031(3) 0.045(3) 0.006(2) 0.021(2) 0.004(2)
C20 0.041(3) 0.036(3) 0.074(5) 0.013(3) 0.035(3) 0.008(3)
C21 0.038(3) 0.029(3) 0.060(4) -0.006(3) 0.013(3) -0.002(2)
C22 0.033(3) 0.029(3) 0.041(3) 0.003(2) 0.009(2) 0.001(2)
C23 0.036(3) 0.038(3) 0.038(3) -0.006(2) 0.008(2) 0.003(2)
C24 0.040(3) 0.044(3) 0.043(3) 0.000(3) 0.014(3) 0.010(3)
C25 0.032(3) 0.044(3) 0.038(3) 0.000(2) 0.007(2) 0.000(2)
C26 0.037(3) 0.033(3) 0.037(3) 0.003(2) 0.006(2) -0.002(2)
C27 0.035(3) 0.036(3) 0.038(3) -0.001(2) 0.008(2) 0.006(2)
C28 0.041(3) 0.043(4) 0.048(4) -0.002(3) 0.005(3) -0.002(3)
F1 0.261(11) 0.084(5) 0.435(18) -0.147(8) 0.306(14) -0.116(6)
F2 0.127(5) 0.037(2) 0.078(3) 0.003(2) 0.049(3) 0.019(3)
F3 0.107(5) 0.072(4) 0.073(3) -0.041(3) -0.011(3) 0.016(3)
F4 0.081(4) 0.112(5) 0.222(8) -0.114(6) 0.111(5) -0.065(4)
F5 0.208(10) 0.149(7) 0.224(10) -0.111(7) 0.197(9) -0.108(7)
F6 0.056(4) 0.101(5) 0.248(11) -0.032(6) 0.070(5) 0.000(4)
F7 0.182(8) 0.183(8) 0.238(10) -0.167(8) 0.180(9) -0.151(7)
F8 0.229(9) 0.033(3) 0.059(3) 0.001(2) 0.004(4) 0.008(4)
F9 0.070(3) 0.062(3) 0.045(2) -0.0157(19) 0.017(2) -0.006(2)
F10 0.083(4) 0.174(7) 0.098(4) 0.080(5) 0.052(4) 0.087(5)
F11 0.173(7) 0.079(4) 0.151(7) 0.030(4) 0.116(6) 0.070(5)
F12 0.069(4) 0.267(12) 0.086(5) 0.045(6) 0.037(4) 0.058(6)
F13 0.051(6) 0.117(12) 0.093(11) -0.054(10) 0.050(8) -0.022(8)
F14 0.028(5) 0.160(16) 0.065(7) 0.046(9) 0.019(5) 0.020(8)
F15 0.076(9) 0.078(9) 0.180(17) 0.028(11) 0.085(11) -0.021(7)
F13' 0.049(7) 0.095(10) 0.123(13) 0.037(8) 0.050(8) 0.035(7)
F14' 0.054(7) 0.135(14) 0.131(12) -0.097(12) 0.061(9) -0.049(9)
F15' 0.071(8) 0.124(13) 0.076(8) -0.004(11) 0.056(7) -0.021(10)
N1 0.036(3) 0.042(3) 0.052(3) 0.004(2) 0.017(2) 0.013(2)
N2 0.046(3) 0.029(3) 0.074(4) 0.008(2) 0.034(3) 0.010(2)
N3 0.037(3) 0.037(3) 0.088(5) -0.011(3) 0.008(3) -0.003(2)
N4 0.052(4) 0.042(3) 0.064(4) -0.013(3) 0.002(3) 0.001(3)
N5 0.038(4) 0.038(4) 0.039(4) 0.000 0.003(3) 0.000
O1 0.053(3) 0.031(2) 0.057(3) -0.0042(18) 0.035(2) -0.0036(19)
O2 0.039(2) 0.044(2) 0.045(2) -0.0004(19) 0.0212(19) -0.0031(19)
O3 0.054(3) 0.043(3) 0.048(3) -0.011(2) 0.009(2) -0.016(2)
O4 0.043(3) 0.045(3) 0.063(3) -0.004(2) 0.031(2) -0.013(2)
O5 0.036(2) 0.039(2) 0.054(3) -0.0078(19) 0.025(2) -0.0089(17)
O6 0.038(2) 0.039(2) 0.042(2) -0.0067(17) 0.0198(19) -0.0088(17)
O7 0.059(3) 0.092(4) 0.052(3) 0.013(3) 0.021(3) 0.041(3)
O8 0.029(2) 0.060(3) 0.047(2) 0.014(2) 0.0115(19) 0.005(2)
O9 0.0254(19) 0.048(2) 0.050(2) -0.020(2) 0.0151(18) -0.0046(17)
O10 0.041(2) 0.061(3) 0.062(3) -0.028(2) 0.033(2) -0.020(2)
O11 0.038(3) 0.035(3) 0.035(3) 0.000 0.013(2) 0.000
O12 0.074(4) 0.057(3) 0.062(3) 0.009(3) 0.012(3) -0.028(3)

loop_
_atom_type_symbol
_atom_type_description
_atom_type_scat_dispersion_real
_atom_type_scat_dispersion_imag
_atom_type_scat_source
C C 0.0033 0.0016 'International Tables Vol C Tables 4.2.6.8 and 6.1.1.4'
H H 0.0000 0.0000 'International Tables Vol C Tables 4.2.6.8 and 6.1.1.4'
N N 0.0061 0.0033 'International Tables Vol C Tables 4.2.6.8 and 6.1.1.4'
O O 0.0106 0.0060 'International Tables Vol C Tables 4.2.6.8 and 6.1.1.4'
F F 0.0171 0.0103 'International Tables Vol C Tables 4.2.6.8 and 6.1.1.4'
Ag Ag -0.8971 1.1015 'International Tables Vol C Tables 4.2.6.8 and 6.1.1.4'

loop_
_geom_angle_atom_site_label_1
_geom_angle_atom_site_label_2
_geom_angle_atom_site_label_3
_geom_angle
_geom_angle_site_symmetry_1
_geom_angle_site_symmetry_3
C2 Ag1 O1 123.63(18) . .
C2 Ag1 O3 129.1(2) . 2_755
O1 Ag1 O3 90.25(18) . 2_755
C2 Ag1 O10 127.53(19) . .
O1 Ag1 O10 88.25(16) . .
O3 Ag1 O10 85.2(2) 2_755 .
C2 Ag1 Ag6 51.77(14) . .
O1 Ag1 Ag6 140.09(12) . .
O3 Ag1 Ag6 124.22(13) 2_755 .
O10 Ag1 Ag6 76.66(11) . .
C2 Ag1 Ag7 51.61(14) . .
O1 Ag1 Ag7 78.36(13) . .
O3 Ag1 Ag7 161.62(14) 2_755 .
O10 Ag1 Ag7 108.52(15) . .
Ag6 Ag1 Ag7 72.102(17) . .
C2 Ag1 Ag2 57.65(14) . .
O1 Ag1 Ag2 81.38(11) . .
O3 Ag1 Ag2 98.04(15) 2_755 .
O10 Ag1 Ag2 169.12(13) . .
Ag6 Ag1 Ag2 109.419(16) . .
Ag7 Ag1 Ag2 66.258(14) . .
O2 Ag2 O2 81.1(2) . 2_755
O2 Ag2 C1 132.00(17) . .
O2 Ag2 C1 94.97(16) 2_755 .
O2 Ag2 C1 94.97(16) . 2_755
O2 Ag2 C1 132.01(16) 2_755 2_755
C1 Ag2 C1 120.3(3) . 2_755
O2 Ag2 Ag3 53.66(11) . 2_755
O2 Ag2 Ag3 127.07(11) 2_755 2_755
C1 Ag2 Ag3 134.52(12) . 2_755
C1 Ag2 Ag3 44.94(11) 2_755 2_755
O2 Ag2 Ag3 127.07(11) . .
O2 Ag2 Ag3 53.66(11) 2_755 .
C1 Ag2 Ag3 44.94(11) . .
C1 Ag2 Ag3 134.52(12) 2_755 .
Ag3 Ag2 Ag3 179.23(3) 2_755 .
O2 Ag2 Ag1 114.79(11) . 2_755
O2 Ag2 Ag1 71.55(11) 2_755 2_755
C1 Ag2 Ag1 108.88(12) . 2_755
C1 Ag2 Ag1 66.99(12) 2_755 2_755
Ag3 Ag2 Ag1 101.254(12) 2_755 2_755
Ag3 Ag2 Ag1 78.693(13) . 2_755
O2 Ag2 Ag1 71.54(11) . .
O2 Ag2 Ag1 114.79(11) 2_755 .
C1 Ag2 Ag1 66.99(12) . .
C1 Ag2 Ag1 108.88(12) 2_755 .
Ag3 Ag2 Ag1 78.693(13) 2_755 .
Ag3 Ag2 Ag1 101.255(13) . .
Ag1 Ag2 Ag1 172.24(3) 2_755 .
N1 Ag3 C1 169.7(2) . .
N1 Ag3 O2 89.21(19) . 2_755
C1 Ag3 O2 94.92(16) . 2_755
N1 Ag3 O8 97.55(19) . 5_775
C1 Ag3 O8 90.61(17) . 5_775
O2 Ag3 O8 103.88(16) 2_755 5_775
N1 Ag3 Ag4 120.03(16) . .
C1 Ag3 Ag4 49.73(14) . .
O2 Ag3 Ag4 114.66(11) 2_755 .
O8 Ag3 Ag4 124.77(12) 5_775 .
N1 Ag3 Ag2 129.65(16) . .
C1 Ag3 Ag2 50.18(13) . .
O2 Ag3 Ag2 48.40(10) 2_755 .
O8 Ag3 Ag2 115.89(10) 5_775 .
Ag4 Ag3 Ag2 70.81(2) . .
N1 Ag3 Ag7 131.19(16) . .
C1 Ag3 Ag7 59.04(14) . .
O2 Ag3 Ag7 68.90(10) 2_755 .
O8 Ag3 Ag7 50.97(10) 5_775 .
Ag4 Ag3 Ag7 108.772(17) . .
Ag2 Ag3 Ag7 64.976(14) . .
N1 Ag3 Ag6 129.62(16) . 5_775
C1 Ag3 Ag6 51.73(13) . 5_775
O2 Ag3 Ag6 133.95(10) 2_755 5_775
O8 Ag3 Ag6 54.16(12) 5_775 5_775
Ag4 Ag3 Ag6 70.611(16) . 5_775
Ag2 Ag3 Ag6 100.719(16) . 5_775
Ag7 Ag3 Ag6 66.557(14) . 5_775
C1 Ag4 O4 153.32(18) . .
C1 Ag4 O5 123.74(17) . .
O4 Ag4 O5 76.32(16) . .
C1 Ag4 Ag3 52.06(13) . .
O4 Ag4 Ag3 101.80(13) . .
O5 Ag4 Ag3 132.77(12) . .
C1 Ag4 Ag5 56.13(13) . .
O4 Ag4 Ag5 150.53(13) . .
O5 Ag4 Ag5 81.24(10) . .
Ag3 Ag4 Ag5 107.465(18) . .
O7 Ag5 O11 104.69(19) . .
O7 Ag5 C2 122.2(2) . .
O11 Ag5 C2 117.85(18) . .
O7 Ag5 C1 150.4(2) . .
O11 Ag5 C1 94.30(17) . .
C2 Ag5 C1 28.88(17) . .
O7 Ag5 O6 106.2(2) . .
O11 Ag5 O6 97.53(12) . .
C2 Ag5 O6 105.01(16) . .
C1 Ag5 O6 93.26(15) . .
O7 Ag5 Ag4 163.08(19) . .
O11 Ag5 Ag4 59.27(7) . .
C2 Ag5 Ag4 73.38(12) . .
C1 Ag5 Ag4 44.52(12) . .
O6 Ag5 Ag4 73.02(10) . .
O7 Ag5 Ag6 85.93(18) . .
O11 Ag5 Ag6 164.55(13) . .
C2 Ag5 Ag6 46.85(13) . .
C1 Ag5 Ag6 71.73(12) . .
O6 Ag5 Ag6 90.02(10) . .
Ag4 Ag5 Ag6 110.882(18) . .
O9 Ag6 C2 136.17(17) . .
O9 Ag6 C1 86.91(16) . 5_775
C2 Ag6 C1 135.94(17) . 5_775
O9 Ag6 C2 113.59(16) . 5_775
C2 Ag6 C2 110.04(15) . 5_775
C1 Ag6 C2 27.09(16) 5_775 5_775
O9 Ag6 Ag1 87.04(11) . .
C2 Ag6 Ag1 49.29(13) . .
C1 Ag6 Ag1 163.94(12) 5_775 .
C2 Ag6 Ag1 157.19(11) 5_775 .
O9 Ag6 Ag6 161.44(12) . 5_775
C2 Ag6 Ag6 61.86(13) . 5_775
C1 Ag6 Ag6 74.60(11) 5_775 5_775
C2 Ag6 Ag6 48.18(11) 5_775 5_775
Ag1 Ag6 Ag6 110.35(2) . 5_775
O9 Ag6 Ag5 121.21(13) . .
C2 Ag6 Ag5 51.00(13) . .
C1 Ag6 Ag5 122.08(12) 5_775 .
C2 Ag6 Ag5 101.50(11) 5_775 .
Ag1 Ag6 Ag5 73.608(18) . .
Ag6 Ag6 Ag5 71.81(2) 5_775 .
O9 Ag6 Ag3 55.18(11) . 5_775
C2 Ag6 Ag3 161.83(13) . 5_775
C1 Ag6 Ag3 41.80(11) 5_775 5_775
C2 Ag6 Ag3 62.86(11) 5_775 5_775
Ag1 Ag6 Ag3 139.863(19) . 5_775
Ag6 Ag6 Ag3 109.00(2) 5_775 5_775
Ag5 Ag6 Ag3 112.252(19) . 5_775
O9 Ag6 Ag7 119.06(11) . .
C2 Ag6 Ag7 42.86(13) . .
C1 Ag6 Ag7 116.42(11) 5_775 .
C2 Ag6 Ag7 104.35(11) 5_775 .
Ag1 Ag6 Ag7 54.796(14) . .
Ag6 Ag6 Ag7 69.580(19) 5_775 .
Ag5 Ag6 Ag7 93.845(16) . .
Ag3 Ag6 Ag7 152.36(2) 5_775 .
N2 Ag7 C2 158.9(2) 7_675 .
N2 Ag7 O6 98.91(19) 7_675 5_775
C2 Ag7 O6 99.77(17) . 5_775
N2 Ag7 O8 94.8(2) 7_675 5_775
C2 Ag7 O8 95.37(17) . 5_775
O6 Ag7 O8 89.04(15) 5_775 5_775
N2 Ag7 Ag1 123.05(17) 7_675 .
C2 Ag7 Ag1 48.15(13) . .
O6 Ag7 Ag1 88.04(11) 5_775 .
O8 Ag7 Ag1 142.08(12) 5_775 .
N2 Ag7 Ag3 103.90(15) 7_675 .
C2 Ag7 Ag3 68.54(13) . .
O6 Ag7 Ag3 135.94(10) 5_775 .
O8 Ag7 Ag3 52.25(11) 5_775 .
Ag1 Ag7 Ag3 109.256(18) . .
N2 Ag7 Ag6 154.71(15) 7_675 .
C2 Ag7 Ag6 42.07(13) . .
O6 Ag7 Ag6 57.70(10) 5_775 .
O8 Ag7 Ag6 94.34(12) 5_775 .
Ag1 Ag7 Ag6 53.102(13) . .
Ag3 Ag7 Ag6 100.330(16) . .
N4 Ag8 N3 113.0(2) 8_566 .
N4 Ag8 O5 106.2(2) 8_566 .
N3 Ag8 O5 117.6(2) . .
N4 Ag8 O4 133.5(2) 8_566 .
N3 Ag8 O4 107.9(2) . .
O5 Ag8 O4 71.71(15) . .
C2 C1 Ag4 149.0(4) . .
C2 C1 Ag3 131.3(4) . .
Ag4 C1 Ag3 78.21(16) . .
C2 C1 Ag2 95.2(4) . .
Ag4 C1 Ag2 97.1(2) . .
Ag3 C1 Ag2 84.88(16) . .
C2 C1 Ag5 69.8(3) . .
Ag4 C1 Ag5 79.35(17) . .
Ag3 C1 Ag5 155.0(2) . .
Ag2 C1 Ag5 108.70(19) . .
C2 C1 Ag6 79.5(3) . 5_775
Ag4 C1 Ag6 95.68(18) . 5_775
Ag3 C1 Ag6 86.47(16) . 5_775
Ag2 C1 Ag6 162.8(2) . 5_775
Ag5 C1 Ag6 85.00(15) . 5_775
C1 C2 Ag1 139.3(4) . .
C1 C2 Ag6 140.6(4) . .
Ag1 C2 Ag6 78.94(17) . .
C1 C2 Ag7 100.0(4) . .
Ag1 C2 Ag7 80.24(17) . .
Ag6 C2 Ag7 95.1(2) . .
C1 C2 Ag5 81.3(3) . .
Ag1 C2 Ag5 100.7(2) . .
Ag6 C2 Ag5 82.16(17) . .
Ag7 C2 Ag5 176.8(3) . .
C1 C2 Ag6 73.4(3) . 5_775
Ag1 C2 Ag6 147.0(2) . 5_775
Ag6 C2 Ag6 69.96(15) . 5_775
Ag7 C2 Ag6 91.45(18) . 5_775
Ag5 C2 Ag6 86.13(16) . 5_775
O1 C3 O2 130.9(5) . .
O1 C3 C4 114.4(5) . .
O2 C3 C4 114.7(5) . .
F1 C4 F3 110.2(10) . .
F1 C4 F2 106.7(9) . .
F3 C4 F2 103.3(6) . .
F1 C4 C3 113.1(6) . .
F3 C4 C3 111.0(7) . .
F2 C4 C3 112.0(7) . .
O3 C5 O4 130.9(6) . .
O3 C5 C6 112.9(7) . .
O4 C5 C6 116.1(6) . .
F5 C6 F4 109.1(8) . .
F5 C6 F6 105.0(9) . .
F4 C6 F6 106.5(11) . .
F5 C6 C5 111.5(10) . .
F4 C6 C5 114.7(7) . .
F6 C6 C5 109.5(7) . .
O5 C7 O6 127.7(5) . .
O5 C7 C8 116.5(5) . .
O6 C7 C8 115.8(5) . .
F7 C8 F9 107.5(7) . .
F7 C8 F8 110.0(9) . .
F9 C8 F8 104.4(7) . .
F7 C8 C7 113.1(7) . .
F9 C8 C7 112.7(6) . .
F8 C8 C7 108.8(6) . .
O7 C9 O8 129.7(6) . .
O7 C9 C10 114.0(7) . .
O8 C9 C10 116.3(7) . .
F11 C10 F10 116.9(10) . .
F11 C10 F12 97.8(9) . .
F10 C10 F12 99.0(11) . .
F11 C10 C9 116.7(10) . .
F10 C10 C9 116.4(8) . .
F12 C10 C9 105.2(9) . .
O10 C11 O9 130.0(5) . .
O10 C11 C12 115.7(5) . .
O9 C11 C12 114.3(5) . .
F14' C12 F14 59.6(13) . .
F14' C12 F15' 108.9(14) . .
F14 C12 F15' 132.7(11) . .
F14' C12 F15 50.9(12) . .
F14 C12 F15 108.8(13) . .
F15' C12 F15 66.4(13) . .
F14' C12 F13 128.7(9) . .
F14 C12 F13 108.6(13) . .
F15' C12 F13 38.9(8) . .
F15 C12 F13 102.8(13) . .
F14' C12 F13' 103.8(14) . .
F14 C12 F13' 47.7(10) . .
F15' C12 F13' 104.1(12) . .
F15 C12 F13' 140.1(10) . .
F13 C12 F13' 67.2(11) . .
F14' C12 C11 116.4(7) . .
F14 C12 C11 111.7(7) . .
F15' C12 C11 113.7(9) . .
F15 C12 C11 110.4(8) . .
F13 C12 C11 114.1(8) . .
F13' C12 C11 108.7(8) . .
N1 C13 C14 178.2(7) . .
C15 C14 C19 121.6(6) . .
C15 C14 C13 119.4(6) . .
C19 C14 C13 119.0(6) . .
C14 C15 C16 118.9(6) . .
C17 C16 C15 121.1(7) . .
C16 C17 C18 120.3(6) . .
C19 C18 C17 119.1(6) . .
C19 C18 C20 120.7(6) . .
C17 C18 C20 120.2(6) . .
C14 C19 C18 118.9(6) . .
N2 C20 C18 177.9(8) . .
N3 C21 C22 178.0(9) . .
C27 C22 C23 120.8(6) . .
C27 C22 C21 120.1(6) . .
C23 C22 C21 119.1(6) . .
C24 C23 C22 120.0(6) . .
C23 C24 C25 120.1(6) . .
C26 C25 C24 119.0(6) . .
C25 C26 C27 121.9(6) . .
C25 C26 C28 119.5(6) . .
C27 C26 C28 118.6(6) . .
C22 C27 C26 118.1(6) . .
N4 C28 C26 178.7(10) . .
F15' F13 C12 67.8(15) . .
F15' F13 F13' 123(2) . .
C12 F13 F13' 58.7(9) . .
F13' F14 F14' 125.2(16) . .
F13' F14 C12 71.8(12) . .
F14' F14 C12 58.8(9) . .
F14' F15 C12 62.3(10) . .
F14' F15 F15' 109.9(16) . .
C12 F15 F15' 56.3(9) . .
F14 F13' C12 60.5(10) . .
F14 F13' F13 108.1(14) . .
C12 F13' F13 54.1(8) . .
F15 F14' C12 66.8(11) . .
F15 F14' F14 126.0(16) . .
C12 F14' F14 61.6(10) . .
F13 F15' C12 73.3(16) . .
F13 F15' F15 126(2) . .
C12 F15' F15 57.3(10) . .
C13 N1 Ag3 168.9(6) . .
C20 N2 Ag7 178.7(6) . 7_675
C21 N3 Ag8 169.5(6) . .
C28 N4 Ag8 179.0(7) . 8_465
O12 N5 O12 122.7(9) . 2_755
O12 N5 O11 118.6(5) . .
O12 N5 O11 118.6(5) 2_755 .
C3 O1 Ag1 121.9(4) . .
C3 O2 Ag2 129.7(4) . .
C3 O2 Ag3 114.2(4) . 2_755
Ag2 O2 Ag3 77.94(13) . 2_755
C5 O3 Ag1 133.1(5) . 2_755
C5 O4 Ag4 114.0(4) . .
C5 O4 Ag8 141.0(4) . .
Ag4 O4 Ag8 105.01(19) . .
C7 O5 Ag4 119.9(4) . .
C7 O5 Ag8 137.9(4) . .
Ag4 O5 Ag8 102.15(16) . .
C7 O6 Ag7 140.0(4) . 5_775
C7 O6 Ag5 115.8(4) . .
Ag7 O6 Ag5 103.01(15) 5_775 .
C9 O7 Ag5 113.1(4) . .
C9 O8 Ag7 139.4(5) . 5_775
C9 O8 Ag3 141.3(5) . 5_775
Ag7 O8 Ag3 76.78(13) 5_775 5_775
C11 O9 Ag6 117.5(4) . .
C11 O10 Ag1 123.5(4) . .
N5 O11 Ag5 110.25(13) . .
N5 O11 Ag5 110.25(13) . 2_755
Ag5 O11 Ag5 139.5(3) . 2_755

loop_
_geom_bond_atom_site_label_1
_geom_bond_atom_site_label_2
_geom_bond_distance
_geom_bond_site_symmetry_2
Ag1 C2 2.189(5) .
Ag1 O1 2.301(4) .
Ag1 O3 2.324(5) 2_755
Ag1 O10 2.389(5) .
Ag1 Ag6 2.8338(6) .
Ag1 Ag7 2.8954(6) .
Ag1 Ag2 3.2940(5) .
Ag2 O2 2.395(5) .
Ag2 O2 2.395(5) 2_755
Ag2 C1 2.416(5) .
Ag2 C1 2.416(5) 2_755
Ag2 Ag3 3.1327(5) 2_755
Ag2 Ag3 3.1327(5) .
Ag2 Ag1 3.2940(5) 2_755
Ag3 N1 2.177(5) .
Ag3 C1 2.222(5) .
Ag3 O2 2.580(5) 2_755
Ag3 O8 2.595(5) 5_775
Ag3 Ag4 2.7576(7) .
Ag3 Ag7 3.1949(7) .
Ag3 Ag6 3.3271(6) 5_775
Ag4 C1 2.149(5) .
Ag4 O4 2.254(4) .
Ag4 O5 2.357(4) .
Ag4 Ag5 3.0128(6) .
Ag5 O7 2.245(5) .
Ag5 O11 2.411(2) .
Ag5 C2 2.416(5) .
Ag5 C1 2.545(5) .
Ag5 O6 2.584(4) .
Ag5 Ag6 3.0802(7) .
Ag6 O9 2.256(4) .
Ag6 C2 2.268(5) .
Ag6 C1 2.617(5) 5_775
Ag6 C2 2.684(5) 5_775
Ag6 Ag6 2.8595(8) 5_775
Ag6 Ag3 3.3271(6) 5_775
Ag6 Ag7 3.3720(6) .
Ag7 N2 2.184(5) 7_675
Ag7 C2 2.303(5) .
Ag7 O6 2.431(4) 5_775
Ag7 O8 2.549(5) 5_775
Ag8 N4 2.210(6) 8_566
Ag8 N3 2.247(6) .
Ag8 O5 2.429(4) .
Ag8 O4 2.437(5) .
C1 C2 1.243(7) .
C1 Ag6 2.617(5) 5_775
C2 Ag6 2.684(5) 5_775
C3 O1 1.220(7) .
C3 O2 1.247(7) .
C3 C4 1.550(8) .
C4 F1 1.261(10) .
C4 F3 1.318(11) .
C4 F2 1.322(10) .
C5 O3 1.212(8) .
C5 O4 1.244(8) .
C5 C6 1.563(11) .
C6 F5 1.291(12) .
C6 F4 1.293(9) .
C6 F6 1.390(16) .
C7 O5 1.232(7) .
C7 O6 1.253(7) .
C7 C8 1.545(8) .
C8 F7 1.262(9) .
C8 F9 1.311(9) .
C8 F8 1.337(11) .
C9 O7 1.228(9) .
C9 O8 1.239(8) .
C9 C10 1.529(12) .
C10 F11 1.245(14) .
C10 F10 1.271(12) .
C10 F12 1.507(18) .
C11 O10 1.223(7) .
C11 O9 1.250(7) .
C11 C12 1.557(8) .
C12 F14' 1.235(13) .
C12 F14 1.270(13) .
C12 F15' 1.269(15) .
C12 F15 1.283(14) .
C12 F13 1.313(14) .
C12 F13' 1.386(15) .
C13 N1 1.131(8) .
C13 C14 1.439(8) .
C14 C15 1.368(10) .
C14 C19 1.384(8) .
C15 C16 1.389(10) .
C16 C17 1.344(12) .
C17 C18 1.411(10) .
C18 C19 1.389(8) .
C18 C20 1.418(9) .
C20 N2 1.146(8) .
C21 N3 1.136(9) .
C21 C22 1.430(9) .
C22 C27 1.385(8) .
C22 C23 1.394(9) .
C23 C24 1.388(9) .
C24 C25 1.390(9) .
C25 C26 1.387(9) .
C26 C27 1.398(8) .
C26 C28 1.446(9) .
C28 N4 1.120(9) .
F13 F15' 0.861(18) .
F13 F13' 1.49(2) .
F14 F13' 1.08(2) .
F14 F14' 1.25(3) .
F15 F14' 1.08(2) .
F15 F15' 1.40(3) .
N2 Ag7 2.184(5) 7_675
N4 Ag8 2.210(6) 8_465
N5 O12 1.240(7) .
N5 O12 1.240(7) 2_755
N5 O11 1.280(10) .
O2 Ag3 2.580(5) 2_755
O3 Ag1 2.324(5) 2_755
O6 Ag7 2.431(4) 5_775
O8 Ag7 2.549(5) 5_775
O8 Ag3 2.595(5) 5_775
O11 Ag5 2.411(2) 2_755
